data_7135298
loop_
_publ_author_name
'Shoji, Taku'
'Ariga, Yukino'
'Ito, Daichi'
'Ito, Fuyuki'
'Hamasaki, Atom'
'Mori, Shigeki'
'Okujima, Tetsuo'
'Sekiguchi, Ryuta'
'Ito, Shunji'

_publ_section_title
;
 Azulenes exhibiting solid-state fluorescence: synthesis and photophysics
 of 2-aryl-6-pyrrolidinylazulenes.
;
_journal_issue 98
_journal_name_full 'Chemical communications (Cambridge, England)'
_journal_page_first 19481
_journal_page_last 19484
_journal_paper_doi 10.1039/d5cc05926g
_journal_volume 61
_journal_year 2025
_chemical_formula_moiety 'C27 H29 N O5'
_chemical_formula_sum 'C27 H29 N O5'
_chemical_formula_weight 447.51
_space_group_crystal_system monoclinic
_space_group_IT_number 14
_space_group_name_Hall '-P 2ybc'
_space_group_name_H-M_alt 'P 1 21/c 1'
_atom_sites_solution_hydrogens geom
_atom_sites_solution_primary dual
_atom_sites_solution_secondary difmap
_audit_creation_date 2020-11-11
_audit_creation_method
;
Olex2 1.3
(compiled 2020.07.31 svn.rc2a77460 for OlexSys, GUI svn.r6145)
;
_audit_update_record
;
2020-11-17 deposited with the CCDC.	2025-11-12 downloaded from the CCDC.
;
_cell_angle_alpha 90
_cell_angle_beta 99.477(4)
_cell_angle_gamma 90
_cell_formula_units_Z 4
_cell_length_a 7.6653(3)
_cell_length_b 32.0120(11)
_cell_length_c 9.0652(4)
_cell_measurement_reflns_used 13889
_cell_measurement_temperature 100
_cell_measurement_theta_max 30.3840
_cell_measurement_theta_min 2.3480
_cell_volume 2194.07(15)
_computing_cell_refinement 'CrysAlisPro 1.171.40.67a (Rigaku OD, 2019)'
_computing_data_collection 'CrystalClear-SM Expert 2.1 b46 (Rigaku, 2016)'
_computing_data_reduction 'CrysAlisPro 1.171.40.67a (Rigaku OD, 2019)'
_computing_molecular_graphics 'Olex2 1.3 (Dolomanov et al., 2009)'
_computing_publication_material 'Olex2 1.3 (Dolomanov et al., 2009)'
_computing_structure_refinement 'SHELXL-2018/3 (Sheldrick, 2018)'
_computing_structure_solution 'SHELXT 2018/2 (Sheldrick, 2018)'
_diffrn_ambient_temperature 100
_diffrn_detector CCD
_diffrn_detector_area_resol_mean 7.111
_diffrn_detector_type 'Rigaku Saturn724+ area detector'
_diffrn_measured_fraction_theta_full 1.000
_diffrn_measured_fraction_theta_max 1.000
_diffrn_measurement_details
;
List of Runs (angles in degrees, time in seconds):

  # Type    Start    End  Width  t~exp~   \w     \q     \k     \f   Frames
#--------------------------------------------------------------------------
  1  \w   -110.00  70.00   0.50    1.00    --  -20.00  45.00   0.00  360
  2  \w   -110.00  70.00   0.50    1.00    --  -20.00  45.00  90.00  360
  3  \w   -110.00  70.00   0.50    1.00    --  -20.00  45.00 180.00  360
  4  \w   -110.00  70.00   0.50    1.00    --  -20.00  45.00 270.00  360
;
_diffrn_measurement_device_type 'Rigaku Varimax with Saturn'
_diffrn_measurement_method '\w scans'
_diffrn_orient_matrix_type 'CrysAlisPro convention (1999,Acta A55,543-557)'
_diffrn_orient_matrix_UB_11 0.0167679000
_diffrn_orient_matrix_UB_12 -0.0217048000
_diffrn_orient_matrix_UB_13 -0.0050012000
_diffrn_orient_matrix_UB_21 0.0911486000
_diffrn_orient_matrix_UB_22 0.0042284000
_diffrn_orient_matrix_UB_23 0.0016177000
_diffrn_orient_matrix_UB_31 0.0147119000
_diffrn_orient_matrix_UB_32 -0.0014501000
_diffrn_orient_matrix_UB_33 0.0791252000
_diffrn_radiation_collimation 0.3
_diffrn_radiation_monochromator 'multi-layer mirror optics'
_diffrn_radiation_probe x-ray
_diffrn_radiation_type 'Mo K\a'
_diffrn_radiation_wavelength 0.71073
_diffrn_reflns_av_R_equivalents 0.1002
_diffrn_reflns_av_unetI/netI 0.0725
_diffrn_reflns_Laue_measured_fraction_full 1.000
_diffrn_reflns_Laue_measured_fraction_max 1.000
_diffrn_reflns_limit_h_max 10
_diffrn_reflns_limit_h_min -10
_diffrn_reflns_limit_k_max 42
_diffrn_reflns_limit_k_min -42
_diffrn_reflns_limit_l_max 11
_diffrn_reflns_limit_l_min -11
_diffrn_reflns_number 37019
_diffrn_reflns_point_group_measured_fraction_full 1.000
_diffrn_reflns_point_group_measured_fraction_max 1.000
_diffrn_reflns_theta_full 25.242
_diffrn_reflns_theta_max 27.999
_diffrn_reflns_theta_min 2.365
_diffrn_source 'rotating anode X-ray generator'
_diffrn_source_current 24.0
_diffrn_source_power 1.2
_diffrn_source_target Mo
_diffrn_source_type 'MicroMax 007'
_diffrn_source_voltage 50.0
_exptl_absorpt_coefficient_mu 0.093
_exptl_absorpt_correction_T_max 1.00000
_exptl_absorpt_correction_T_min 0.95538
_exptl_absorpt_correction_type multi-scan
_exptl_absorpt_process_details
;
CrysAlisPro 1.171.40.67a (Rigaku Oxford Diffraction, 2019)
Empirical absorption correction using spherical harmonics,
 implemented in SCALE3 ABSPACK scaling algorithm.
;
_exptl_crystal_colour yellow
_exptl_crystal_colour_primary yellow
_exptl_crystal_density_diffrn 1.355
_exptl_crystal_density_method 'not measured'
_exptl_crystal_description plate
_exptl_crystal_F_000 952
_exptl_crystal_size_max 0.08
_exptl_crystal_size_mid 0.06
_exptl_crystal_size_min 0.03
_refine_diff_density_max 0.262
_refine_diff_density_min -0.278
_refine_diff_density_rms 0.058
_refine_ls_extinction_method none
_refine_ls_goodness_of_fit_ref 1.042
_refine_ls_hydrogen_treatment constr
_refine_ls_matrix_type full
_refine_ls_number_parameters 301
_refine_ls_number_reflns 5284
_refine_ls_number_restraints 0
_refine_ls_restrained_S_all 1.042
_refine_ls_R_factor_all 0.1008
_refine_ls_R_factor_gt 0.0609
_refine_ls_shift/su_max 0.000
_refine_ls_shift/su_mean 0.000
_refine_ls_structure_factor_coef Fsqd
_refine_ls_weighting_details 'w=1/[\s^2^(Fo^2^)+(0.0415P)^2^+0.6199P] where P=(Fo^2^+2Fc^2^)/3'
_refine_ls_weighting_scheme calc
_refine_ls_wR_factor_gt 0.1107
_refine_ls_wR_factor_ref 0.1233
_reflns_Friedel_coverage 0.000
_reflns_number_gt 3623
_reflns_number_total 5284
_reflns_threshold_expression 'I > 2\s(I)'
_cod_data_source_file d5cc05926g2.cif
_cod_data_source_block shojix2
_cod_database_code 7135298
_shelx_shelxl_version_number 2018/3
_chemical_oxdiff_formula 'C27 H29 N O5'
_shelx_space_group_comment
;
The symmetry employed for this shelxl refinement is uniquely defined
by the following loop, which should always be used as a source of
symmetry information in preference to the above space-group names.
They are only intended as comments.
;
_shelx_estimated_absorpt_t_max 0.997
_shelx_estimated_absorpt_t_min 0.993
_reflns_odcompleteness_completeness 92.86
_reflns_odcompleteness_iscentric 1
_reflns_odcompleteness_theta 31.24
_olex2_refinement_description
;
1. Fixed Uiso
 At 1.2 times of:
  All C(H) groups, All C(H,H) groups
 At 1.5 times of:
  All C(H,H,H) groups
2.a Secondary CH2 refined with riding coordinates:
 C12(H12A,H12B), C22(H22A,H22B), C24(H24A,H24B), C25(H25A,H25B), C26(H26A,
 H26B), C27(H27A,H27B)
2.b Aromatic/amide H refined with riding coordinates:
 C5(H5), C6(H6), C8(H8), C9(H9), C15(H15), C16(H16), C18(H18), C19(H19)
2.c Idealised Me refined as rotating group:
 C13(H13A,H13B,H13C), C20(H20A,H20B,H20C), C23(H23A,H23B,H23C)
;
_olex2_exptl_crystal_mounting_method loop
_olex2_submission_special_instructions 'No special instructions were received'
_oxdiff_exptl_absorpt_empirical_details
;
Empirical correction (ABSPACK) includes:
- Absorption correction using spherical harmonics
- Frame scaling
;
_oxdiff_exptl_absorpt_empirical_full_max 1.127
_oxdiff_exptl_absorpt_empirical_full_min 0.900

loop_
_space_group_symop_operation_xyz
'x, y, z'
'-x, y+1/2, -z+1/2'
'-x, -y, -z'
'x, -y-1/2, z-1/2'

loop_
_atom_site_label
_atom_site_type_symbol
_atom_site_fract_x
_atom_site_fract_y
_atom_site_fract_z
_atom_site_U_iso_or_equiv
_atom_site_adp_type
_atom_site_occupancy
_atom_site_site_symmetry_order
_atom_site_calc_flag
_atom_site_refinement_flags_posn
_atom_site_refinement_flags_adp
_atom_site_refinement_flags_occupancy
_atom_site_disorder_assembly
_atom_site_disorder_group
O1 O 1.07672(17) 0.45629(4) 0.87524(15) 0.0207(3) Uani 1 1 d . . . . .
O2 O 1.13045(17) 0.38980(4) 0.81989(15) 0.0221(3) Uani 1 1 d . . . . .
O3 O 1.15068(18) 0.22921(4) 0.56142(16) 0.0257(3) Uani 1 1 d . . . . .
O4 O 0.38495(19) 0.37260(5) 0.35732(19) 0.0411(5) Uani 1 1 d . . . . .
O5 O 0.6172(2) 0.33101(5) 0.39220(19) 0.0466(5) Uani 1 1 d . . . . .
N1 N 0.2764(2) 0.54008(5) 0.74662(17) 0.0156(3) Uani 1 1 d . . . . .
C1 C 0.8544(2) 0.41714(6) 0.7178(2) 0.0155(4) Uani 1 1 d . . . . .
C2 C 0.8038(2) 0.38270(6) 0.6221(2) 0.0159(4) Uani 1 1 d . . . . .
C3 C 0.6306(2) 0.39034(6) 0.5441(2) 0.0151(4) Uani 1 1 d . . . . .
C4 C 0.5691(2) 0.42881(6) 0.5962(2) 0.0150(4) Uani 1 1 d . . . . .
C5 C 0.4010(2) 0.44673(6) 0.5501(2) 0.0167(4) Uani 1 1 d . . . . .
H5 H 0.329306 0.432231 0.470863 0.020 Uiso 1 1 calc R U . . .
C6 C 0.3228(2) 0.48130(6) 0.5992(2) 0.0166(4) Uani 1 1 d . . . . .
H6 H 0.206949 0.486997 0.547932 0.020 Uiso 1 1 calc R U . . .
C7 C 0.3874(2) 0.51011(6) 0.7150(2) 0.0147(4) Uani 1 1 d . . . . .
C8 C 0.5629(2) 0.50942(6) 0.7986(2) 0.0163(4) Uani 1 1 d . . . . .
H8 H 0.589262 0.531341 0.869428 0.020 Uiso 1 1 calc R U . . .
C9 C 0.6990(2) 0.48195(6) 0.7922(2) 0.0161(4) Uani 1 1 d . . . . .
H9 H 0.805547 0.488575 0.857343 0.019 Uiso 1 1 calc R U . . .
C10 C 0.7084(2) 0.44561(6) 0.7057(2) 0.0149(4) Uani 1 1 d . . . . .
C11 C 1.0269(2) 0.42395(6) 0.8116(2) 0.0158(4) Uani 1 1 d . . . . .
C12 C 1.3081(2) 0.39413(6) 0.9027(2) 0.0201(4) Uani 1 1 d . . . . .
H12A H 1.305418 0.395807 1.011327 0.024 Uiso 1 1 calc R U . . .
H12B H 1.364381 0.419801 0.871665 0.024 Uiso 1 1 calc R U . . .
C13 C 1.4099(3) 0.35591(7) 0.8677(2) 0.0263(5) Uani 1 1 d . . . . .
H13A H 1.417071 0.355487 0.760802 0.039 Uiso 1 1 calc R U . . .
H13B H 1.349034 0.330706 0.893763 0.039 Uiso 1 1 calc R U . . .
H13C H 1.529464 0.356767 0.925974 0.039 Uiso 1 1 calc R U . . .
C14 C 0.9037(2) 0.34330(6) 0.6127(2) 0.0160(4) Uani 1 1 d . . . . .
C15 C 0.8528(3) 0.30796(6) 0.6821(2) 0.0208(4) Uani 1 1 d . . . . .
H15 H 0.760370 0.310062 0.739744 0.025 Uiso 1 1 calc R U . . .
C16 C 0.9329(3) 0.26938(6) 0.6700(2) 0.0210(4) Uani 1 1 d . . . . .
H16 H 0.896146 0.245563 0.719348 0.025 Uiso 1 1 calc R U . . .
C17 C 1.0667(2) 0.26615(6) 0.5852(2) 0.0186(4) Uani 1 1 d . . . . .
C18 C 1.1241(3) 0.30162(6) 0.5194(2) 0.0211(4) Uani 1 1 d . . . . .
H18 H 1.219074 0.299652 0.464315 0.025 Uiso 1 1 calc R U . . .
C19 C 1.0442(2) 0.33980(6) 0.5334(2) 0.0192(4) Uani 1 1 d . . . . .
H19 H 1.085432 0.363895 0.488612 0.023 Uiso 1 1 calc R U . . .
C20 C 1.0594(3) 0.19179(6) 0.5884(3) 0.0271(5) Uani 1 1 d . . . . .
H20A H 0.936799 0.193348 0.536575 0.041 Uiso 1 1 calc R U . . .
H20B H 1.060530 0.188599 0.696049 0.041 Uiso 1 1 calc R U . . .
H20C H 1.118139 0.167747 0.550987 0.041 Uiso 1 1 calc R U . . .
C21 C 0.5298(2) 0.36474(6) 0.4248(2) 0.0172(4) Uani 1 1 d . . . . .
C22 C 0.5357(3) 0.30310(7) 0.2752(3) 0.0368(6) Uani 1 1 d . . . . .
H22A H 0.602821 0.303591 0.190841 0.044 Uiso 1 1 calc R U . . .
H22B H 0.413122 0.312303 0.237607 0.044 Uiso 1 1 calc R U . . .
C23 C 0.5342(3) 0.25972(7) 0.3368(3) 0.0334(6) Uani 1 1 d . . . . .
H23A H 0.490130 0.240254 0.255767 0.050 Uiso 1 1 calc R U . . .
H23B H 0.456967 0.258772 0.412779 0.050 Uiso 1 1 calc R U . . .
H23C H 0.654587 0.251757 0.382110 0.050 Uiso 1 1 calc R U . . .
C24 C 0.0877(2) 0.54284(6) 0.6794(2) 0.0175(4) Uani 1 1 d . . . . .
H24A H 0.030435 0.515043 0.675286 0.021 Uiso 1 1 calc R U . . .
H24B H 0.073327 0.554583 0.577047 0.021 Uiso 1 1 calc R U . . .
C25 C 0.0105(3) 0.57206(6) 0.7848(2) 0.0211(5) Uani 1 1 d . . . . .
H25A H -0.025097 0.556461 0.869349 0.025 Uiso 1 1 calc R U . . .
H25B H -0.093235 0.587378 0.731404 0.025 Uiso 1 1 calc R U . . .
C26 C 0.1635(2) 0.60182(6) 0.8390(2) 0.0210(4) Uani 1 1 d . . . . .
H26A H 0.171239 0.624080 0.764510 0.025 Uiso 1 1 calc R U . . .
H26B H 0.149658 0.614865 0.935404 0.025 Uiso 1 1 calc R U . . .
C27 C 0.3258(2) 0.57371(6) 0.8570(2) 0.0172(4) Uani 1 1 d . . . . .
H27A H 0.430436 0.589212 0.835390 0.021 Uiso 1 1 calc R U . . .
H27B H 0.352204 0.562255 0.959697 0.021 Uiso 1 1 calc R U . . .

loop_
_atom_site_aniso_label
_atom_site_aniso_U_11
_atom_site_aniso_U_22
_atom_site_aniso_U_33
_atom_site_aniso_U_23
_atom_site_aniso_U_13
_atom_site_aniso_U_12
O1 0.0177(7) 0.0179(7) 0.0246(8) -0.0034(6) -0.0022(6) -0.0013(6)
O2 0.0149(7) 0.0178(7) 0.0298(8) -0.0025(6) -0.0080(6) 0.0026(6)
O3 0.0234(8) 0.0162(7) 0.0383(9) -0.0013(7) 0.0081(7) 0.0036(6)
O4 0.0213(8) 0.0441(10) 0.0507(11) -0.0285(8) -0.0156(8) 0.0125(7)
O5 0.0351(10) 0.0336(10) 0.0583(11) -0.0302(9) -0.0300(8) 0.0190(8)
N1 0.0128(8) 0.0163(8) 0.0166(8) -0.0013(7) -0.0010(6) -0.0005(6)
C1 0.0150(9) 0.0148(10) 0.0162(10) 0.0021(8) 0.0007(8) -0.0018(8)
C2 0.0150(10) 0.0153(10) 0.0175(10) 0.0035(8) 0.0031(8) -0.0017(7)
C3 0.0138(9) 0.0164(10) 0.0147(10) 0.0005(8) 0.0018(8) -0.0009(8)
C4 0.0146(9) 0.0157(10) 0.0144(9) 0.0035(8) 0.0017(8) -0.0017(8)
C5 0.0145(10) 0.0187(10) 0.0162(10) -0.0007(8) 0.0006(8) -0.0022(8)
C6 0.0108(9) 0.0192(10) 0.0180(10) 0.0018(8) -0.0028(8) 0.0011(8)
C7 0.0151(9) 0.0132(9) 0.0160(10) 0.0032(8) 0.0031(8) -0.0008(7)
C8 0.0153(10) 0.0149(10) 0.0179(10) -0.0011(8) 0.0003(8) -0.0006(8)
C9 0.0144(10) 0.0168(10) 0.0159(10) 0.0034(8) -0.0007(8) -0.0023(8)
C10 0.0125(9) 0.0158(10) 0.0166(10) 0.0026(8) 0.0025(8) -0.0015(7)
C11 0.0172(10) 0.0146(10) 0.0155(10) 0.0027(8) 0.0026(8) 0.0000(8)
C12 0.0131(10) 0.0234(11) 0.0213(11) -0.0012(9) -0.0045(8) 0.0001(8)
C13 0.0179(11) 0.0294(12) 0.0302(12) -0.0020(10) 0.0003(9) 0.0060(9)
C14 0.0136(9) 0.0169(10) 0.0159(10) 0.0000(8) -0.0022(8) -0.0015(8)
C15 0.0172(10) 0.0212(11) 0.0248(11) -0.0015(9) 0.0059(9) 0.0003(8)
C16 0.0219(11) 0.0161(10) 0.0251(11) 0.0041(9) 0.0045(9) -0.0006(8)
C17 0.0153(10) 0.0175(10) 0.0210(11) -0.0016(8) -0.0027(8) 0.0027(8)
C18 0.0184(10) 0.0240(11) 0.0224(11) 0.0006(9) 0.0074(9) -0.0004(8)
C19 0.0166(10) 0.0188(10) 0.0215(11) 0.0016(8) 0.0009(8) -0.0023(8)
C20 0.0279(12) 0.0175(11) 0.0358(13) -0.0011(10) 0.0051(10) 0.0013(9)
C21 0.0147(10) 0.0166(10) 0.0210(10) 0.0015(8) 0.0047(8) -0.0013(8)
C22 0.0283(12) 0.0302(13) 0.0447(15) -0.0201(11) -0.0157(11) 0.0083(10)
C23 0.0250(12) 0.0324(13) 0.0434(15) -0.0130(11) 0.0076(11) -0.0007(10)
C24 0.0121(10) 0.0180(10) 0.0209(10) 0.0018(8) -0.0019(8) -0.0005(8)
C25 0.0164(10) 0.0236(11) 0.0230(11) -0.0020(9) 0.0024(8) 0.0029(8)
C26 0.0183(10) 0.0188(10) 0.0252(11) -0.0020(9) 0.0014(9) 0.0041(8)
C27 0.0164(10) 0.0160(10) 0.0181(10) -0.0014(8) -0.0005(8) -0.0008(8)

loop_
_atom_type_symbol
_atom_type_description
_atom_type_scat_dispersion_real
_atom_type_scat_dispersion_imag
_atom_type_scat_source
C C 0.0033 0.0016 'International Tables Vol C Tables 4.2.6.8 and 6.1.1.4'
H H 0.0000 0.0000 'International Tables Vol C Tables 4.2.6.8 and 6.1.1.4'
N N 0.0061 0.0033 'International Tables Vol C Tables 4.2.6.8 and 6.1.1.4'
O O 0.0106 0.0060 'International Tables Vol C Tables 4.2.6.8 and 6.1.1.4'

loop_
_geom_angle_atom_site_label_1
_geom_angle_atom_site_label_2
_geom_angle_atom_site_label_3
_geom_angle
_geom_angle_site_symmetry_1
_geom_angle_site_symmetry_3
_geom_angle_publ_flag
C11 O2 C12 116.50(14) . . ?
C17 O3 C20 115.95(15) . . ?
C21 O5 C22 119.45(16) . . ?
C7 N1 C24 124.48(15) . . ?
C7 N1 C27 124.34(15) . . ?
C27 N1 C24 111.15(15) . . ?
C2 C1 C10 108.47(16) . . ?
C2 C1 C11 126.92(17) . . ?
C10 C1 C11 124.60(17) . . ?
C1 C2 C3 108.09(16) . . ?
C1 C2 C14 127.17(17) . . ?
C3 C2 C14 124.52(17) . . ?
C2 C3 C4 108.45(16) . . ?
C2 C3 C21 127.27(17) . . ?
C4 C3 C21 124.23(16) . . ?
C3 C4 C10 107.67(16) . . ?
C5 C4 C3 126.07(17) . . ?
C5 C4 C10 126.25(17) . . ?
C4 C5 H5 114.3 . . ?
C6 C5 C4 131.36(18) . . ?
C6 C5 H5 114.3 . . ?
C5 C6 H6 114.8 . . ?
C5 C6 C7 130.31(17) . . ?
C7 C6 H6 114.8 . . ?
N1 C7 C6 117.64(16) . . ?
N1 C7 C8 118.10(17) . . ?
C6 C7 C8 124.25(17) . . ?
C7 C8 H8 115.0 . . ?
C9 C8 C7 129.92(18) . . ?
C9 C8 H8 115.0 . . ?
C8 C9 H9 114.3 . . ?
C8 C9 C10 131.34(18) . . ?
C10 C9 H9 114.3 . . ?
C1 C10 C4 107.24(16) . . ?
C9 C10 C1 126.36(17) . . ?
C9 C10 C4 126.29(17) . . ?
O1 C11 O2 121.97(17) . . ?
O1 C11 C1 125.78(17) . . ?
O2 C11 C1 112.25(16) . . ?
O2 C12 H12A 110.4 . . ?
O2 C12 H12B 110.4 . . ?
O2 C12 C13 106.69(15) . . ?
H12A C12 H12B 108.6 . . ?
C13 C12 H12A 110.4 . . ?
C13 C12 H12B 110.4 . . ?
C12 C13 H13A 109.5 . . ?
C12 C13 H13B 109.5 . . ?
C12 C13 H13C 109.5 . . ?
H13A C13 H13B 109.5 . . ?
H13A C13 H13C 109.5 . . ?
H13B C13 H13C 109.5 . . ?
C15 C14 C2 118.81(17) . . ?
C15 C14 C19 117.95(18) . . ?
C19 C14 C2 123.22(17) . . ?
C14 C15 H15 119.0 . . ?
C14 C15 C16 121.99(19) . . ?
C16 C15 H15 119.0 . . ?
C15 C16 H16 120.4 . . ?
C17 C16 C15 119.15(18) . . ?
C17 C16 H16 120.4 . . ?
O3 C17 C16 123.94(18) . . ?
O3 C17 C18 116.42(17) . . ?
C16 C17 C18 119.64(18) . . ?
C17 C18 H18 119.8 . . ?
C19 C18 C17 120.47(18) . . ?
C19 C18 H18 119.8 . . ?
C14 C19 H19 119.7 . . ?
C18 C19 C14 120.69(18) . . ?
C18 C19 H19 119.7 . . ?
O3 C20 H20A 109.5 . . ?
O3 C20 H20B 109.5 . . ?
O3 C20 H20C 109.5 . . ?
H20A C20 H20B 109.5 . . ?
H20A C20 H20C 109.5 . . ?
H20B C20 H20C 109.5 . . ?
O4 C21 O5 120.89(18) . . ?
O4 C21 C3 125.92(18) . . ?
O5 C21 C3 113.17(16) . . ?
O5 C22 H22A 109.8 . . ?
O5 C22 H22B 109.8 . . ?
O5 C22 C23 109.16(19) . . ?
H22A C22 H22B 108.3 . . ?
C23 C22 H22A 109.8 . . ?
C23 C22 H22B 109.8 . . ?
C22 C23 H23A 109.5 . . ?
C22 C23 H23B 109.5 . . ?
C22 C23 H23C 109.5 . . ?
H23A C23 H23B 109.5 . . ?
H23A C23 H23C 109.5 . . ?
H23B C23 H23C 109.5 . . ?
N1 C24 H24A 111.1 . . ?
N1 C24 H24B 111.1 . . ?
N1 C24 C25 103.44(15) . . ?
H24A C24 H24B 109.0 . . ?
C25 C24 H24A 111.1 . . ?
C25 C24 H24B 111.1 . . ?
C24 C25 H25A 111.1 . . ?
C24 C25 H25B 111.1 . . ?
C24 C25 C26 103.16(15) . . ?
H25A C25 H25B 109.1 . . ?
C26 C25 H25A 111.1 . . ?
C26 C25 H25B 111.1 . . ?
C25 C26 H26A 111.0 . . ?
C25 C26 H26B 111.0 . . ?
H26A C26 H26B 109.0 . . ?
C27 C26 C25 103.67(15) . . ?
C27 C26 H26A 111.0 . . ?
C27 C26 H26B 111.0 . . ?
N1 C27 C26 104.15(15) . . ?
N1 C27 H27A 110.9 . . ?
N1 C27 H27B 110.9 . . ?
C26 C27 H27A 110.9 . . ?
C26 C27 H27B 110.9 . . ?
H27A C27 H27B 108.9 . . ?

loop_
_geom_bond_atom_site_label_1
_geom_bond_atom_site_label_2
_geom_bond_distance
_geom_bond_site_symmetry_2
_geom_bond_publ_flag
O1 C11 1.215(2) . ?
O2 C11 1.346(2) . ?
O2 C12 1.449(2) . ?
O3 C17 1.380(2) . ?
O3 C20 1.429(2) . ?
O4 C21 1.203(2) . ?
O5 C21 1.330(2) . ?
O5 C22 1.447(2) . ?
N1 C7 1.344(2) . ?
N1 C24 1.477(2) . ?
N1 C27 1.476(2) . ?
C1 C2 1.417(3) . ?
C1 C10 1.433(2) . ?
C1 C11 1.467(3) . ?
C2 C3 1.419(3) . ?
C2 C14 1.486(3) . ?
C3 C4 1.426(3) . ?
C3 C21 1.470(3) . ?
C4 C5 1.410(3) . ?
C4 C10 1.438(3) . ?
C5 H5 0.9500 . ?
C5 C6 1.368(3) . ?
C6 H6 0.9500 . ?
C6 C7 1.424(3) . ?
C7 C8 1.431(3) . ?
C8 H8 0.9500 . ?
C8 C9 1.373(3) . ?
C9 H9 0.9500 . ?
C9 C10 1.411(3) . ?
C12 H12A 0.9900 . ?
C12 H12B 0.9900 . ?
C12 C13 1.512(3) . ?
C13 H13A 0.9800 . ?
C13 H13B 0.9800 . ?
C13 H13C 0.9800 . ?
C14 C15 1.382(3) . ?
C14 C19 1.394(3) . ?
C15 H15 0.9500 . ?
C15 C16 1.391(3) . ?
C16 H16 0.9500 . ?
C16 C17 1.383(3) . ?
C17 C18 1.387(3) . ?
C18 H18 0.9500 . ?
C18 C19 1.382(3) . ?
C19 H19 0.9500 . ?
C20 H20A 0.9800 . ?
C20 H20B 0.9800 . ?
C20 H20C 0.9800 . ?
C22 H22A 0.9900 . ?
C22 H22B 0.9900 . ?
C22 C23 1.497(3) . ?
C23 H23A 0.9800 . ?
C23 H23B 0.9800 . ?
C23 H23C 0.9800 . ?
C24 H24A 0.9900 . ?
C24 H24B 0.9900 . ?
C24 C25 1.525(3) . ?
C25 H25A 0.9900 . ?
C25 H25B 0.9900 . ?
C25 C26 1.528(3) . ?
C26 H26A 0.9900 . ?
C26 H26B 0.9900 . ?
C26 C27 1.522(3) . ?
C27 H27A 0.9900 . ?
C27 H27B 0.9900 . ?

loop_
_geom_torsion_atom_site_label_1
_geom_torsion_atom_site_label_2
_geom_torsion_atom_site_label_3
_geom_torsion_atom_site_label_4
_geom_torsion
_geom_torsion_site_symmetry_1
_geom_torsion_site_symmetry_2
_geom_torsion_site_symmetry_3
_geom_torsion_site_symmetry_4
_geom_torsion_publ_flag
O3 C17 C18 C19 178.07(17) . . . . ?
N1 C7 C8 C9 177.90(19) . . . . ?
N1 C24 C25 C26 32.80(19) . . . . ?
C1 C2 C3 C4 -2.7(2) . . . . ?
C1 C2 C3 C21 174.94(18) . . . . ?
C1 C2 C14 C15 101.3(2) . . . . ?
C1 C2 C14 C19 -80.5(3) . . . . ?
C2 C1 C10 C4 -2.2(2) . . . . ?
C2 C1 C10 C9 174.05(18) . . . . ?
C2 C1 C11 O1 168.22(19) . . . . ?
C2 C1 C11 O2 -11.0(3) . . . . ?
C2 C3 C4 C5 -177.77(17) . . . . ?
C2 C3 C4 C10 1.3(2) . . . . ?
C2 C3 C21 O4 -177.6(2) . . . . ?
C2 C3 C21 O5 0.4(3) . . . . ?
C2 C14 C15 C16 175.83(18) . . . . ?
C2 C14 C19 C18 -175.26(18) . . . . ?
C3 C2 C14 C15 -72.6(3) . . . . ?
C3 C2 C14 C19 105.6(2) . . . . ?
C3 C4 C5 C6 174.35(19) . . . . ?
C3 C4 C10 C1 0.6(2) . . . . ?
C3 C4 C10 C9 -175.72(17) . . . . ?
C4 C3 C21 O4 -0.3(3) . . . . ?
C4 C3 C21 O5 177.74(18) . . . . ?
C4 C5 C6 C7 -0.7(4) . . . . ?
C5 C4 C10 C1 179.65(18) . . . . ?
C5 C4 C10 C9 3.4(3) . . . . ?
C5 C6 C7 N1 -175.56(19) . . . . ?
C5 C6 C7 C8 5.1(3) . . . . ?
C6 C7 C8 C9 -2.7(3) . . . . ?
C7 N1 C24 C25 162.43(17) . . . . ?
C7 N1 C27 C26 173.86(17) . . . . ?
C7 C8 C9 C10 -1.9(4) . . . . ?
C8 C9 C10 C1 -174.20(19) . . . . ?
C8 C9 C10 C4 1.4(3) . . . . ?
C10 C1 C2 C3 3.1(2) . . . . ?
C10 C1 C2 C14 -171.65(18) . . . . ?
C10 C1 C11 O1 -10.1(3) . . . . ?
C10 C1 C11 O2 170.59(17) . . . . ?
C10 C4 C5 C6 -4.6(3) . . . . ?
C11 O2 C12 C13 -167.59(16) . . . . ?
C11 C1 C2 C3 -175.51(18) . . . . ?
C11 C1 C2 C14 9.8(3) . . . . ?
C11 C1 C10 C4 176.38(17) . . . . ?
C11 C1 C10 C9 -7.3(3) . . . . ?
C12 O2 C11 O1 -3.0(3) . . . . ?
C12 O2 C11 C1 176.33(16) . . . . ?
C14 C2 C3 C4 172.18(17) . . . . ?
C14 C2 C3 C21 -10.2(3) . . . . ?
C14 C15 C16 C17 -0.5(3) . . . . ?
C15 C14 C19 C18 2.9(3) . . . . ?
C15 C16 C17 O3 -177.62(18) . . . . ?
C15 C16 C17 C18 2.9(3) . . . . ?
C16 C17 C18 C19 -2.4(3) . . . . ?
C17 C18 C19 C14 -0.6(3) . . . . ?
C19 C14 C15 C16 -2.4(3) . . . . ?
C20 O3 C17 C16 18.9(3) . . . . ?
C20 O3 C17 C18 -161.59(17) . . . . ?
C21 O5 C22 C23 -125.2(2) . . . . ?
C21 C3 C4 C5 4.5(3) . . . . ?
C21 C3 C4 C10 -176.43(17) . . . . ?
C22 O5 C21 O4 -0.9(3) . . . . ?
C22 O5 C21 C3 -179.06(19) . . . . ?
C24 N1 C7 C6 5.9(3) . . . . ?
C24 N1 C7 C8 -174.68(17) . . . . ?
C24 N1 C27 C26 -8.1(2) . . . . ?
C24 C25 C26 C27 -38.18(19) . . . . ?
C25 C26 C27 N1 28.49(19) . . . . ?
C27 N1 C7 C6 -176.30(17) . . . . ?
C27 N1 C7 C8 3.1(3) . . . . ?
C27 N1 C24 C25 -15.6(2) . . . . ?
